data_7017525
loop_
_publ_author_name
'Sicking, Constantin'
'Mix, Andreas'
'Neumann, Beate'
'Stammler, Hans-Georg'
'Mitzel, Norbert W.'

_publ_section_title
;
 Silylation products of cyclic tri-aminal carbanions and their lithiation.
;
_journal_issue 1
_journal_name_full 'Dalton transactions (Cambridge, England : 2003)'
_journal_page_first 104
_journal_page_last 111
_journal_paper_doi 10.1039/c1dt10943j
_journal_volume 41
_journal_year 2012
_chemical_formula_moiety 'C14 H34 N6 Si'
_chemical_formula_sum 'C14 H34 N6 Si'
_chemical_formula_weight 314.56
_chemical_name_systematic ?
_space_group_IT_number 14
_symmetry_cell_setting monoclinic
_symmetry_space_group_name_Hall '-P 2ybc'
_symmetry_space_group_name_H-M 'P 1 21/c 1'
_atom_sites_solution_hydrogens geom
_atom_sites_solution_primary direct
_atom_sites_solution_secondary difmap
_audit_creation_method SHELXL-97
_cell_angle_alpha 90.00
_cell_angle_beta 96.950(4)
_cell_angle_gamma 90.00
_cell_formula_units_Z 4
_cell_length_a 8.2646(5)
_cell_length_b 13.3023(8)
_cell_length_c 16.6558(7)
_cell_measurement_reflns_used 27492
_cell_measurement_temperature 100(2)
_cell_measurement_theta_max 27.485
_cell_measurement_theta_min 2.910
_cell_volume 1817.65(17)
_computing_cell_refinement 'HKL Scalepack (Otwinowski & Minor 1997)'
_computing_data_collection 'Collect, Bruker AXS, 2004'
_computing_data_reduction 'Denzo and Scalepack (Otwinowski & Minor, 1997)'
_computing_molecular_graphics 'SHELXTL-PLUS (1990)'
_computing_publication_material 'SHELXL-97 (Sheldrick, 1997)'
_computing_structure_refinement 'SHELXL-97 (Sheldrick, 1997)'
_computing_structure_solution 'SHELXS-97 (Sheldrick, 1990)'
_diffrn_ambient_temperature 100(2)
_diffrn_measured_fraction_theta_full 0.968
_diffrn_measured_fraction_theta_max 0.968
_diffrn_measurement_device_type KappaCCD
_diffrn_measurement_method CCD
_diffrn_radiation_monochromator graphite
_diffrn_radiation_source 'fine-focus sealed tube'
_diffrn_radiation_type MoK\a
_diffrn_radiation_wavelength 0.71073
_diffrn_reflns_av_R_equivalents 0.039
_diffrn_reflns_av_sigmaI/netI 0.0334
_diffrn_reflns_limit_h_max 10
_diffrn_reflns_limit_h_min 0
_diffrn_reflns_limit_k_max 17
_diffrn_reflns_limit_k_min 0
_diffrn_reflns_limit_l_max 20
_diffrn_reflns_limit_l_min -20
_diffrn_reflns_number 17917
_diffrn_reflns_theta_full 27.48
_diffrn_reflns_theta_max 27.48
_diffrn_reflns_theta_min 2.92
_exptl_absorpt_coefficient_mu 0.134
_exptl_absorpt_correction_T_max 0.9920
_exptl_absorpt_correction_T_min 0.9634
_exptl_absorpt_correction_type multi-scan
_exptl_absorpt_process_details 'Denzo and Scalepack (Otwinowski & Minor, 1997)'
_exptl_crystal_colour Colourless
_exptl_crystal_density_diffrn 1.149
_exptl_crystal_density_method 'not measured'
_exptl_crystal_description fragment
_exptl_crystal_F_000 696
_exptl_crystal_size_max 0.28
_exptl_crystal_size_mid 0.16
_exptl_crystal_size_min 0.06
_refine_diff_density_max 0.362
_refine_diff_density_min -0.280
_refine_diff_density_rms 0.050
_refine_ls_extinction_method none
_refine_ls_goodness_of_fit_ref 1.026
_refine_ls_hydrogen_treatment constr
_refine_ls_matrix_type full
_refine_ls_number_parameters 198
_refine_ls_number_reflns 4048
_refine_ls_number_restraints 0
_refine_ls_restrained_S_all 1.026
_refine_ls_R_factor_all 0.0600
_refine_ls_R_factor_gt 0.0428
_refine_ls_shift/su_max 0.000
_refine_ls_shift/su_mean 0.000
_refine_ls_structure_factor_coef Fsqd
_refine_ls_weighting_details 'calc w=1/[\s^2^(Fo^2^)+(0.0563P)^2^+0.8026P] where P=(Fo^2^+2Fc^2^)/3'
_refine_ls_weighting_scheme calc
_refine_ls_wR_factor_gt 0.1038
_refine_ls_wR_factor_ref 0.1150
_reflns_number_gt 3211
_reflns_number_total 4048
_reflns_threshold_expression >2sigma(I)
_cod_data_source_file c1dt10943j.txt
_cod_data_source_block compound5
_cod_depositor_comments
;
The following automatic conversions were performed:

'_symmetry_cell_setting' value 'Monoclinic' changed to 'monoclinic'
according to /home/saulius/struct/CIF-dictionaries/cif_core.dic
dictionary named 'cif_core.dic' version 2.4.1 from 2010-06-29.

Automatic conversion script
Id: cif_fix_values 1715 2011-07-08 13:25:40Z adriana 
;
_cod_original_sg_symbol_H-M 'P 21/c'
_cod_database_code 7017525

loop_
_symmetry_equiv_pos_as_xyz
'x, y, z'
'-x, y+1/2, -z+1/2'
'-x, -y, -z'
'x, -y-1/2, z-1/2'

loop_
_atom_site_label
_atom_site_type_symbol
_atom_site_fract_x
_atom_site_fract_y
_atom_site_fract_z
_atom_site_U_iso_or_equiv
_atom_site_adp_type
_atom_site_occupancy
_atom_site_symmetry_multiplicity
_atom_site_calc_flag
_atom_site_refinement_flags
Si1 Si 0.56481(5) 0.14715(3) 0.30429(2) 0.01874(12) Uani 1 1 d .
N1 N 0.86487(16) 0.17974(10) 0.24299(8) 0.0221(3) Uani 1 1 d .
N2 N 0.63045(16) 0.24123(9) 0.15618(7) 0.0198(3) Uani 1 1 d .
N3 N 0.89974(16) 0.26733(10) 0.11892(8) 0.0220(3) Uani 1 1 d .
N4 N 0.51658(15) 0.27781(9) 0.43727(7) 0.0188(3) Uani 1 1 d .
N5 N 0.27342(16) 0.20773(9) 0.36202(8) 0.0210(3) Uani 1 1 d .
N6 N 0.25238(16) 0.31811(10) 0.47518(8) 0.0215(3) Uani 1 1 d .
C1 C 0.70179(18) 0.22292(11) 0.24101(9) 0.0195(3) Uani 1 1 d .
H1 H 0.7164 0.2905 0.2672 0.023 Uiso 1 1 calc R
C2 C 0.73745(19) 0.30965(11) 0.11833(9) 0.0213(3) Uani 1 1 d .
H2A H 0.6903 0.3230 0.0618 0.026 Uiso 1 1 calc R
H2B H 0.7449 0.3744 0.1478 0.026 Uiso 1 1 calc R
C3 C 0.9674(2) 0.24696(13) 0.20267(9) 0.0247(3) Uani 1 1 d .
H3A H 1.0769 0.2166 0.2033 0.030 Uiso 1 1 calc R
H3B H 0.9800 0.3112 0.2328 0.030 Uiso 1 1 calc R
C4 C 0.8650(2) 0.07819(12) 0.20786(11) 0.0291(4) Uani 1 1 d .
H4A H 0.8162 0.0805 0.1513 0.044 Uiso 1 1 calc R
H4B H 0.8016 0.0328 0.2383 0.044 Uiso 1 1 calc R
H4C H 0.9773 0.0536 0.2106 0.044 Uiso 1 1 calc R
C5 C 0.46920(19) 0.28745(11) 0.15005(9) 0.0221(3) Uani 1 1 d .
H5A H 0.4767 0.3525 0.1779 0.033 Uiso 1 1 calc R
H5B H 0.3947 0.2433 0.1751 0.033 Uiso 1 1 calc R
H5C H 0.4279 0.2976 0.0930 0.033 Uiso 1 1 calc R
C6 C 1.0039(2) 0.33789(13) 0.08192(10) 0.0286(4) Uani 1 1 d .
H6A H 0.9550 0.3533 0.0267 0.043 Uiso 1 1 calc R
H6B H 1.1117 0.3078 0.0803 0.043 Uiso 1 1 calc R
H6C H 1.0150 0.3999 0.1139 0.043 Uiso 1 1 calc R
C7 C 0.43865(18) 0.24377(11) 0.35673(9) 0.0187(3) Uani 1 1 d .
H7 H 0.4279 0.3046 0.3212 0.022 Uiso 1 1 calc R
C8 C 0.17810(19) 0.28617(12) 0.39498(9) 0.0231(3) Uani 1 1 d .
H8A H 0.0666 0.2609 0.3988 0.028 Uiso 1 1 calc R
H8B H 0.1694 0.3447 0.3580 0.028 Uiso 1 1 calc R
C9 C 0.41559(19) 0.35514(11) 0.46878(9) 0.0208(3) Uani 1 1 d .
H9A H 0.4669 0.3769 0.5228 0.025 Uiso 1 1 calc R
H9B H 0.4090 0.4143 0.4325 0.025 Uiso 1 1 calc R
C10 C 0.67861(19) 0.32053(12) 0.43407(10) 0.0230(3) Uani 1 1 d .
H10A H 0.6701 0.3792 0.3982 0.035 Uiso 1 1 calc R
H10B H 0.7492 0.2700 0.4133 0.035 Uiso 1 1 calc R
H10C H 0.7251 0.3411 0.4885 0.035 Uiso 1 1 calc R
C11 C 0.2664(2) 0.11389(12) 0.40821(10) 0.0272(4) Uani 1 1 d .
H11A H 0.3155 0.1248 0.4641 0.041 Uiso 1 1 calc R
H11B H 0.3265 0.0611 0.3834 0.041 Uiso 1 1 calc R
H11C H 0.1525 0.0933 0.4079 0.041 Uiso 1 1 calc R
C12 C 0.1538(2) 0.39593(12) 0.50770(10) 0.0271(4) Uani 1 1 d .
H12A H 0.2072 0.4178 0.5605 0.041 Uiso 1 1 calc R
H12B H 0.0458 0.3688 0.5138 0.041 Uiso 1 1 calc R
H12C H 0.1425 0.4533 0.4706 0.041 Uiso 1 1 calc R
C13 C 0.4269(2) 0.06376(11) 0.23506(10) 0.0239(3) Uani 1 1 d .
H13A H 0.4651 0.0619 0.1816 0.036 Uiso 1 1 calc R
H13B H 0.3155 0.0903 0.2300 0.036 Uiso 1 1 calc R
H13C H 0.4283 -0.0044 0.2575 0.036 Uiso 1 1 calc R
C14 C 0.6932(2) 0.07139(11) 0.38304(9) 0.0243(3) Uani 1 1 d .
H14A H 0.6519 0.0795 0.4354 0.036 Uiso 1 1 calc R
H14B H 0.8064 0.0948 0.3873 0.036 Uiso 1 1 calc R
H14C H 0.6886 0.0003 0.3676 0.036 Uiso 1 1 calc R

loop_
_atom_site_aniso_label
_atom_site_aniso_U_11
_atom_site_aniso_U_22
_atom_site_aniso_U_33
_atom_site_aniso_U_23
_atom_site_aniso_U_13
_atom_site_aniso_U_12
Si1 0.0231(2) 0.0144(2) 0.0186(2) -0.00027(15) 0.00205(16) 0.00043(16)
N1 0.0212(7) 0.0224(7) 0.0225(7) 0.0017(5) 0.0024(5) 0.0027(5)
N2 0.0222(7) 0.0180(6) 0.0192(7) 0.0008(5) 0.0025(5) 0.0014(5)
N3 0.0216(7) 0.0245(7) 0.0203(7) 0.0013(5) 0.0033(5) 0.0005(5)
N4 0.0205(6) 0.0176(6) 0.0183(6) -0.0028(5) 0.0021(5) -0.0007(5)
N5 0.0215(7) 0.0198(6) 0.0221(7) -0.0025(5) 0.0038(5) -0.0013(5)
N6 0.0238(7) 0.0202(6) 0.0206(7) -0.0035(5) 0.0036(5) 0.0013(5)
C1 0.0227(8) 0.0172(7) 0.0185(7) -0.0011(5) 0.0018(6) 0.0013(6)
C2 0.0252(8) 0.0189(7) 0.0199(8) 0.0004(6) 0.0029(6) 0.0012(6)
C3 0.0229(8) 0.0292(8) 0.0220(8) 0.0015(6) 0.0023(6) 0.0002(6)
C4 0.0316(9) 0.0232(8) 0.0336(9) 0.0022(7) 0.0076(7) 0.0072(7)
C5 0.0237(8) 0.0199(7) 0.0224(8) 0.0007(6) 0.0011(6) 0.0018(6)
C6 0.0274(9) 0.0322(9) 0.0269(9) 0.0023(7) 0.0068(7) -0.0016(7)
C7 0.0223(8) 0.0168(7) 0.0168(7) 0.0000(5) 0.0017(6) -0.0012(6)
C8 0.0222(8) 0.0248(8) 0.0220(8) -0.0031(6) 0.0017(6) 0.0009(6)
C9 0.0263(8) 0.0163(7) 0.0198(8) -0.0020(6) 0.0025(6) 0.0002(6)
C10 0.0242(8) 0.0207(7) 0.0240(8) -0.0017(6) 0.0022(6) -0.0033(6)
C11 0.0300(9) 0.0211(8) 0.0318(9) -0.0030(7) 0.0093(7) -0.0048(7)
C12 0.0290(9) 0.0259(8) 0.0269(9) -0.0046(6) 0.0059(7) 0.0034(7)
C13 0.0300(9) 0.0179(7) 0.0237(8) -0.0022(6) 0.0023(6) -0.0003(6)
C14 0.0298(9) 0.0192(7) 0.0234(8) 0.0016(6) 0.0012(6) 0.0017(6)

loop_
_atom_type_symbol
_atom_type_description
_atom_type_scat_dispersion_real
_atom_type_scat_dispersion_imag
_atom_type_scat_source
C C 0.0033 0.0016 'International Tables Vol C Tables 4.2.6.8 and 6.1.1.4'
H H 0.0000 0.0000 'International Tables Vol C Tables 4.2.6.8 and 6.1.1.4'
N N 0.0061 0.0033 'International Tables Vol C Tables 4.2.6.8 and 6.1.1.4'
Si Si 0.0817 0.0704 'International Tables Vol C Tables 4.2.6.8 and 6.1.1.4'

loop_
_geom_angle_atom_site_label_1
_geom_angle_atom_site_label_2
_geom_angle_atom_site_label_3
_geom_angle
C14 Si1 C13 111.16(7)
C14 Si1 C1 110.10(7)
C13 Si1 C1 109.04(7)
C14 Si1 C7 109.40(7)
C13 Si1 C7 110.47(7)
C1 Si1 C7 106.57(6)
C3 N1 C1 109.62(12)
C3 N1 C4 110.66(13)
C1 N1 C4 113.37(13)
C5 N2 C2 107.57(11)
C5 N2 C1 112.95(11)
C2 N2 C1 108.72(12)
C2 N3 C6 109.82(12)
C2 N3 C3 108.89(12)
C6 N3 C3 110.15(12)
C9 N4 C10 107.75(11)
C9 N4 C7 109.55(11)
C10 N4 C7 112.60(11)
C8 N5 C7 109.91(12)
C8 N5 C11 110.72(12)
C7 N5 C11 113.99(12)
C9 N6 C12 110.56(12)
C9 N6 C8 108.79(12)
C12 N6 C8 110.66(12)
N1 C1 N2 110.18(12)
N1 C1 Si1 112.58(10)
N2 C1 Si1 114.55(10)
N1 C1 H1 106.3
N2 C1 H1 106.3
Si1 C1 H1 106.3
N3 C2 N2 111.19(12)
N3 C2 H2A 109.4
N2 C2 H2A 109.4
N3 C2 H2B 109.4
N2 C2 H2B 109.4
H2A C2 H2B 108.0
N1 C3 N3 112.20(13)
N1 C3 H3A 109.2
N3 C3 H3A 109.2
N1 C3 H3B 109.2
N3 C3 H3B 109.2
H3A C3 H3B 107.9
N1 C4 H4A 109.5
N1 C4 H4B 109.5
H4A C4 H4B 109.5
N1 C4 H4C 109.5
H4A C4 H4C 109.5
H4B C4 H4C 109.5
N2 C5 H5A 109.5
N2 C5 H5B 109.5
H5A C5 H5B 109.5
N2 C5 H5C 109.5
H5A C5 H5C 109.5
H5B C5 H5C 109.5
N3 C6 H6A 109.5
N3 C6 H6B 109.5
H6A C6 H6B 109.5
N3 C6 H6C 109.5
H6A C6 H6C 109.5
H6B C6 H6C 109.5
N5 C7 N4 110.60(12)
N5 C7 Si1 111.67(10)
N4 C7 Si1 114.36(10)
N5 C7 H7 106.6
N4 C7 H7 106.6
Si1 C7 H7 106.6
N5 C8 N6 111.48(12)
N5 C8 H8A 109.3
N6 C8 H8A 109.3
N5 C8 H8B 109.3
N6 C8 H8B 109.3
H8A C8 H8B 108.0
N6 C9 N4 111.32(12)
N6 C9 H9A 109.4
N4 C9 H9A 109.4
N6 C9 H9B 109.4
N4 C9 H9B 109.4
H9A C9 H9B 108.0
N4 C10 H10A 109.5
N4 C10 H10B 109.5
H10A C10 H10B 109.5
N4 C10 H10C 109.5
H10A C10 H10C 109.5
H10B C10 H10C 109.5
N5 C11 H11A 109.5
N5 C11 H11B 109.5
H11A C11 H11B 109.5
N5 C11 H11C 109.5
H11A C11 H11C 109.5
H11B C11 H11C 109.5
N6 C12 H12A 109.5
N6 C12 H12B 109.5
H12A C12 H12B 109.5
N6 C12 H12C 109.5
H12A C12 H12C 109.5
H12B C12 H12C 109.5
Si1 C13 H13A 109.5
Si1 C13 H13B 109.5
H13A C13 H13B 109.5
Si1 C13 H13C 109.5
H13A C13 H13C 109.5
H13B C13 H13C 109.5
Si1 C14 H14A 109.5
Si1 C14 H14B 109.5
H14A C14 H14B 109.5
Si1 C14 H14C 109.5
H14A C14 H14C 109.5
H14B C14 H14C 109.5

loop_
_geom_bond_atom_site_label_1
_geom_bond_atom_site_label_2
_geom_bond_distance
Si1 C14 1.8777(16)
Si1 C13 1.8816(16)
Si1 C1 1.9228(16)
Si1 C7 1.9293(15)
N1 C3 1.451(2)
N1 C1 1.4618(19)
N1 C4 1.472(2)
N2 C5 1.4599(19)
N2 C2 1.4638(19)
N2 C1 1.4838(19)
N3 C2 1.454(2)
N3 C6 1.460(2)
N3 C3 1.4640(19)
N4 C9 1.4616(19)
N4 C10 1.4616(19)
N4 C7 1.4867(18)
N5 C8 1.454(2)
N5 C7 1.4599(19)
N5 C11 1.471(2)
N6 C9 1.452(2)
N6 C12 1.461(2)
N6 C8 1.4640(19)
C1 H1 1.0000
C2 H2A 0.9900
C2 H2B 0.9900
C3 H3A 0.9900
C3 H3B 0.9900
C4 H4A 0.9800
C4 H4B 0.9800
C4 H4C 0.9800
C5 H5A 0.9800
C5 H5B 0.9800
C5 H5C 0.9800
C6 H6A 0.9800
C6 H6B 0.9800
C6 H6C 0.9800
C7 H7 1.0000
C8 H8A 0.9900
C8 H8B 0.9900
C9 H9A 0.9900
C9 H9B 0.9900
C10 H10A 0.9800
C10 H10B 0.9800
C10 H10C 0.9800
C11 H11A 0.9800
C11 H11B 0.9800
C11 H11C 0.9800
C12 H12A 0.9800
C12 H12B 0.9800
C12 H12C 0.9800
C13 H13A 0.9800
C13 H13B 0.9800
C13 H13C 0.9800
C14 H14A 0.9800
C14 H14B 0.9800
C14 H14C 0.9800
